data_7008766
loop_
_publ_author_name
'Westra, Arjan N.'
'Bourne, Susan A.'
'Koch, Klaus R.'

_publ_section_title
;
 First metallamacrocyclic complexes of Pt(iv) with
 3,3,3',3'-tetraalkyl-1,1'-phenylenedicarbonylbis(thioureas): synthesis
 by direct or electrolytic oxidative addition of I(2), Br(2) and Cl(2).
;
_journal_issue 17
_journal_name_full 'Dalton transactions (Cambridge, England : 2003)'
_journal_page_first 2916
_journal_page_last 2924
_journal_paper_doi 10.1039/b507188g
_journal_year 2005
_chemical_formula_moiety 'C36 H48 Br4 N8 O4 Pt2 S4'
_chemical_formula_sum 'C36 H48 Br4 N8 O4 Pt2 S4'
_chemical_formula_weight 1494.88
_chemical_name_common
;
cis-bis((mu2-3,3,3',3'-tetraethyl-1,1'-
isophthaloylbis(thioureato))di bromoplatinum(IV))
;
_chemical_name_systematic
;
cis-bis((mu2-3,3,3',3'-tetraethyl-1,1'-isophthaloylbis(thioureato))di
bromoplatinum(IV))
;
_chemical_temperature_decomposition_gt 195
_space_group_IT_number 14
_symmetry_cell_setting monoclinic
_symmetry_space_group_name_Hall '-P 2ybc'
_symmetry_space_group_name_H-M 'P 1 21/c 1'
_atom_sites_solution_hydrogens geom
_atom_sites_solution_primary heavy
_atom_sites_solution_secondary difmap
_audit_creation_method 'SHELXL-97 and enCIFer'
_cell_angle_alpha 90.00
_cell_angle_beta 103.137(2)
_cell_angle_gamma 90.00
_cell_formula_units_Z 2
_cell_length_a 9.2877(11)
_cell_length_b 18.736(2)
_cell_length_c 13.8036(16)
_cell_measurement_temperature 173(2)
_cell_volume 2339.2(5)
_computing_cell_refinement 'SAINT (Bruker, 2002)'
_computing_data_collection 'SMART (Bruker, 2001)'
_computing_data_reduction 'SAINT (Bruker, 2001)'
_computing_molecular_graphics 'X-SEED (Barbour, 1999)'
_computing_publication_material 'X-SEED (Barbour, 1999)'
_computing_structure_refinement 'SHELXL-97 (Sheldrick, 1997)'
_computing_structure_solution 'SHELXS-97 (Sheldrick, 1990)'
_diffrn_ambient_temperature 173(2)
_diffrn_measured_fraction_theta_full 0.984
_diffrn_measured_fraction_theta_max 0.984
_diffrn_measurement_device_type 'Bruker SMART APEX CCD'
_diffrn_measurement_method '\w scans'
_diffrn_radiation_monochromator graphite
_diffrn_radiation_source 'fine-focus sealed tube'
_diffrn_radiation_type MoK\a
_diffrn_radiation_wavelength 0.71073
_diffrn_reflns_av_R_equivalents 0.0313
_diffrn_reflns_av_sigmaI/netI 0.0355
_diffrn_reflns_limit_h_max 11
_diffrn_reflns_limit_h_min -4
_diffrn_reflns_limit_k_max 23
_diffrn_reflns_limit_k_min -23
_diffrn_reflns_limit_l_max 17
_diffrn_reflns_limit_l_min -17
_diffrn_reflns_number 13755
_diffrn_reflns_theta_full 26.99
_diffrn_reflns_theta_max 26.99
_diffrn_reflns_theta_min 1.86
_exptl_absorpt_coefficient_mu 9.615
_exptl_absorpt_correction_T_max 0.46
_exptl_absorpt_correction_T_min 0.37
_exptl_absorpt_correction_type multi-scan
_exptl_absorpt_process_details 'SADABS (Bruker, 2001)'
_exptl_crystal_colour Orange
_exptl_crystal_density_diffrn 2.122
_exptl_crystal_density_method 'not measured'
_exptl_crystal_description Prism
_exptl_crystal_F_000 1424
_exptl_crystal_size_max 0.12
_exptl_crystal_size_mid 0.09
_exptl_crystal_size_min 0.08
_refine_diff_density_max 1.707
_refine_diff_density_min -2.221
_refine_diff_density_rms 0.200
_refine_ls_extinction_method none
_refine_ls_goodness_of_fit_ref 1.047
_refine_ls_hydrogen_treatment constr
_refine_ls_matrix_type full
_refine_ls_number_parameters 266
_refine_ls_number_reflns 5027
_refine_ls_number_restraints 0
_refine_ls_restrained_S_all 1.047
_refine_ls_R_factor_all 0.0386
_refine_ls_R_factor_gt 0.0346
_refine_ls_shift/su_max 0.001
_refine_ls_shift/su_mean 0.000
_refine_ls_structure_factor_coef Fsqd
_refine_ls_weighting_details 'calc w=1/[\s^2^(Fo^2^)+(0.0493P)^2^+17.5147P] where P=(Fo^2^+2Fc^2^)/3'
_refine_ls_weighting_scheme calc
_refine_ls_wR_factor_gt 0.0952
_refine_ls_wR_factor_ref 0.0973
_reflns_number_gt 4538
_reflns_number_total 5027
_reflns_threshold_expression >2sigma(I)
_cod_data_source_file b507188g.txt
_cod_data_source_block 22MetmacPtBr4
_cod_depositor_comments
;
The following automatic conversions were performed:

'_chemical_melting_point' tag was changed to
'_chemical_temperature_decomposition_gt' since the value was
specified 'more than' ('>') a certain temperature. The value '> 195
(decomp.)' was changed to '195' - it should be numeric and without a
unit designator.

Automatic conversion script
Id: cif_fix_values 1646 2011-03-28 12:23:43Z adriana 
;
_cod_original_cell_volume 2339.1(5)
_cod_original_sg_symbol_H-M P21/c
_cod_database_code 7008766

loop_
_symmetry_equiv_pos_as_xyz
'x, y, z'
'-x, y+1/2, -z+1/2'
'-x, -y, -z'
'x, -y-1/2, z-1/2'

loop_
_atom_site_label
_atom_site_type_symbol
_atom_site_fract_x
_atom_site_fract_y
_atom_site_fract_z
_atom_site_U_iso_or_equiv
_atom_site_adp_type
_atom_site_occupancy
_atom_site_symmetry_multiplicity
_atom_site_calc_flag
_atom_site_refinement_flags
_atom_site_disorder_assembly
_atom_site_disorder_group
Pt1 Pt 0.68568(2) 0.375446(11) 0.722473(14) 0.01116(9) Uani 1 1 d . . .
Br1 Br 0.64578(8) 0.47519(4) 0.82521(5) 0.03275(17) Uani 1 1 d . . .
Br2 Br 0.71553(8) 0.27478(4) 0.61692(5) 0.02684(16) Uani 1 1 d . . .
S1 S 0.60496(16) 0.29933(8) 0.82783(10) 0.0162(3) Uani 1 1 d . . .
S2 S 0.08167(15) 0.64443(8) 0.18395(11) 0.0173(3) Uani 1 1 d . . .
O1 O 0.4806(4) 0.3947(2) 0.6354(3) 0.0160(8) Uani 1 1 d . . .
O2 O 0.2450(4) 0.5537(2) 0.3721(3) 0.0145(8) Uani 1 1 d . . .
N1 N 0.3482(5) 0.2954(2) 0.6760(3) 0.0136(9) Uani 1 1 d . . .
N2 N 0.3965(5) 0.2035(2) 0.7833(3) 0.0139(9) Uani 1 1 d . . .
N3 N 0.0169(5) 0.5168(3) 0.2691(4) 0.0148(9) Uani 1 1 d . . .
N4 N -0.1335(5) 0.5534(3) 0.1242(4) 0.0186(10) Uani 1 1 d . . .
C1 C -0.0308(6) 0.3712(3) 0.4833(5) 0.0170(12) Uani 1 1 d . . .
H1 H -0.1236 0.3493 0.4813 0.020 Uiso 1 1 calc R . .
C2 C 0.0941(6) 0.3489(3) 0.5529(4) 0.0157(11) Uani 1 1 d . . .
H2 H 0.0865 0.3111 0.5973 0.019 Uiso 1 1 calc R . .
C3 C 0.2304(6) 0.3816(3) 0.5579(4) 0.0126(10) Uani 1 1 d . . .
C4 C 0.2399(6) 0.4389(3) 0.4935(4) 0.0116(10) Uani 1 1 d . . .
H4 H 0.3306 0.4638 0.4994 0.014 Uiso 1 1 calc R . .
C5 C 0.1163(6) 0.4589(3) 0.4211(4) 0.0120(10) Uani 1 1 d . . .
C6 C -0.0201(6) 0.4250(3) 0.4173(4) 0.0137(11) Uani 1 1 d . . .
H6 H -0.1053 0.4393 0.3690 0.016 Uiso 1 1 calc R . .
C31 C 0.3657(6) 0.3561(3) 0.6302(4) 0.0119(10) Uani 1 1 d . . .
C32 C 0.4411(6) 0.2652(3) 0.7551(4) 0.0126(10) Uani 1 1 d . . .
C33 C 0.4775(7) 0.1659(3) 0.8742(5) 0.0210(13) Uani 1 1 d . . .
H33A H 0.4058 0.1408 0.9053 0.025 Uiso 1 1 calc R . .
H33B H 0.5307 0.2014 0.9225 0.025 Uiso 1 1 calc R . .
C34 C 0.5875(8) 0.1124(4) 0.8505(7) 0.039(2) Uani 1 1 d . . .
H34A H 0.5362 0.0794 0.7991 0.058 Uiso 1 1 calc R . .
H34B H 0.6324 0.0856 0.9107 0.058 Uiso 1 1 calc R . .
H34C H 0.6648 0.1378 0.8264 0.058 Uiso 1 1 calc R . .
C35 C 0.2544(6) 0.1702(3) 0.7326(4) 0.0166(11) Uani 1 1 d . . .
H35A H 0.2619 0.1178 0.7413 0.020 Uiso 1 1 calc R . .
H35B H 0.2353 0.1806 0.6605 0.020 Uiso 1 1 calc R . .
C36 C 0.1258(7) 0.1976(3) 0.7734(5) 0.0220(13) Uani 1 1 d . . .
H36A H 0.1483 0.1913 0.8457 0.033 Uiso 1 1 calc R . .
H36B H 0.0362 0.1708 0.7433 0.033 Uiso 1 1 calc R . .
H36C H 0.1100 0.2484 0.7573 0.033 Uiso 1 1 calc R . .
C51 C 0.1264(6) 0.5161(3) 0.3482(4) 0.0127(10) Uani 1 1 d . . .
C52 C -0.0126(6) 0.5654(3) 0.1947(4) 0.0141(11) Uani 1 1 d . . .
C53 C -0.1824(7) 0.5980(3) 0.0355(4) 0.0181(12) Uani 1 1 d . . .
H53A H -0.2213 0.5670 -0.0226 0.022 Uiso 1 1 calc R . .
H53B H -0.0967 0.6246 0.0224 0.022 Uiso 1 1 calc R . .
C54 C -0.3017(8) 0.6508(4) 0.0476(5) 0.0276(14) Uani 1 1 d . . .
H54A H -0.3845 0.6249 0.0643 0.041 Uiso 1 1 calc R . .
H54B H -0.3366 0.6770 -0.0148 0.041 Uiso 1 1 calc R . .
H54C H -0.2607 0.6845 0.1011 0.041 Uiso 1 1 calc R . .
C55 C -0.2272(8) 0.4905(4) 0.1302(6) 0.0359(18) Uani 1 1 d . . .
H55A H -0.3291 0.4999 0.0919 0.043 Uiso 1 1 calc R . .
H55B H -0.2310 0.4823 0.2005 0.043 Uiso 1 1 calc R . .
C56 C -0.1675(12) 0.4235(4) 0.0892(7) 0.057(3) Uani 1 1 d . . .
H56A H -0.1894 0.4259 0.0164 0.086 Uiso 1 1 calc R . .
H56B H -0.2145 0.3811 0.1099 0.086 Uiso 1 1 calc R . .
H56C H -0.0602 0.4207 0.1151 0.086 Uiso 1 1 calc R . .

loop_
_atom_site_aniso_label
_atom_site_aniso_U_11
_atom_site_aniso_U_22
_atom_site_aniso_U_33
_atom_site_aniso_U_23
_atom_site_aniso_U_13
_atom_site_aniso_U_12
Pt1 0.00942(12) 0.01065(12) 0.01259(12) 0.00282(7) 0.00078(8) -0.00082(7)
Br1 0.0369(4) 0.0268(4) 0.0332(4) -0.0026(3) 0.0050(3) 0.0009(3)
Br2 0.0298(3) 0.0250(3) 0.0265(3) -0.0011(3) 0.0078(3) -0.0016(3)
S1 0.0146(6) 0.0186(7) 0.0136(6) 0.0056(5) -0.0002(5) -0.0052(5)
S2 0.0118(6) 0.0139(6) 0.0231(7) 0.0050(5) -0.0024(5) -0.0011(5)
O1 0.0107(18) 0.0168(19) 0.018(2) 0.0082(16) -0.0018(16) -0.0008(15)
O2 0.0129(18) 0.0142(19) 0.0149(18) 0.0038(15) -0.0002(15) -0.0049(15)
N1 0.013(2) 0.012(2) 0.014(2) 0.0036(18) -0.0008(18) 0.0001(17)
N2 0.015(2) 0.012(2) 0.015(2) 0.0047(18) 0.0030(18) -0.0007(18)
N3 0.012(2) 0.017(2) 0.014(2) 0.0040(19) 0.0013(18) -0.0017(18)
N4 0.016(2) 0.018(2) 0.018(2) 0.0037(19) -0.004(2) -0.0033(19)
C1 0.010(3) 0.019(3) 0.022(3) 0.002(2) 0.004(2) -0.005(2)
C2 0.015(3) 0.015(3) 0.017(3) 0.004(2) 0.004(2) -0.001(2)
C3 0.012(3) 0.013(3) 0.013(2) 0.000(2) 0.002(2) -0.001(2)
C4 0.011(2) 0.013(3) 0.011(2) 0.0006(19) 0.003(2) -0.0009(19)
C5 0.012(2) 0.012(2) 0.013(2) 0.002(2) 0.006(2) 0.003(2)
C6 0.008(2) 0.017(3) 0.014(2) 0.000(2) 0.000(2) -0.002(2)
C31 0.012(2) 0.013(2) 0.011(2) 0.000(2) 0.003(2) 0.000(2)
C32 0.012(2) 0.013(3) 0.013(2) -0.001(2) 0.005(2) 0.000(2)
C33 0.017(3) 0.021(3) 0.021(3) 0.013(2) -0.003(2) -0.002(2)
C34 0.027(4) 0.018(3) 0.059(5) 0.004(3) -0.016(4) 0.005(3)
C35 0.015(3) 0.013(3) 0.021(3) 0.001(2) 0.003(2) -0.002(2)
C36 0.017(3) 0.021(3) 0.028(3) 0.005(2) 0.003(2) -0.001(2)
C51 0.013(2) 0.011(2) 0.016(3) 0.003(2) 0.007(2) 0.002(2)
C52 0.010(2) 0.015(3) 0.017(3) 0.001(2) 0.003(2) -0.001(2)
C53 0.018(3) 0.018(3) 0.016(3) 0.002(2) 0.000(2) 0.002(2)
C54 0.026(3) 0.034(4) 0.022(3) 0.003(3) 0.004(3) 0.009(3)
C55 0.031(4) 0.036(4) 0.032(4) 0.016(3) -0.013(3) -0.020(3)
C56 0.073(7) 0.027(4) 0.053(5) 0.002(4) -0.025(5) -0.010(4)

loop_
_atom_type_symbol
_atom_type_description
_atom_type_scat_dispersion_real
_atom_type_scat_dispersion_imag
_atom_type_scat_source
C C 0.0033 0.0016 'International Tables Vol C Tables 4.2.6.8 and 6.1.1.4'
H H 0.0000 0.0000 'International Tables Vol C Tables 4.2.6.8 and 6.1.1.4'
N N 0.0061 0.0033 'International Tables Vol C Tables 4.2.6.8 and 6.1.1.4'
O O 0.0106 0.0060 'International Tables Vol C Tables 4.2.6.8 and 6.1.1.4'
S S 0.1246 0.1234 'International Tables Vol C Tables 4.2.6.8 and 6.1.1.4'
Br Br -0.2901 2.4595 'International Tables Vol C Tables 4.2.6.8 and 6.1.1.4'
Pt Pt -1.7033 8.3905 'International Tables Vol C Tables 4.2.6.8 and 6.1.1.4'

loop_
_geom_angle_atom_site_label_1
_geom_angle_atom_site_label_2
_geom_angle_atom_site_label_3
_geom_angle
_geom_angle_site_symmetry_1
_geom_angle_site_symmetry_3
_geom_angle_publ_flag
O1 Pt1 O2 84.13(15) . 3_666 ?
O1 Pt1 S1 95.03(12) . . ?
O2 Pt1 S1 178.53(12) 3_666 . ?
O1 Pt1 S2 178.18(12) . 3_666 ?
O2 Pt1 S2 94.10(11) 3_666 3_666 ?
S1 Pt1 S2 86.74(5) . 3_666 ?
O1 Pt1 Br1 87.83(12) . . ?
O2 Pt1 Br1 89.17(12) 3_666 . ?
S1 Pt1 Br1 89.59(4) . . ?
S2 Pt1 Br1 92.62(4) 3_666 . ?
O1 Pt1 Br2 90.13(12) . . ?
O2 Pt1 Br2 91.44(11) 3_666 . ?
S1 Pt1 Br2 89.76(4) . . ?
S2 Pt1 Br2 89.45(4) 3_666 . ?
Br1 Pt1 Br2 177.80(3) . . ?
C32 S1 Pt1 103.45(19) . . ?
C52 S2 Pt1 104.04(19) . 3_666 ?
C31 O1 Pt1 126.1(4) . . ?
C51 O2 Pt1 124.2(3) . 3_666 ?
C31 N1 C32 128.1(5) . . ?
C32 N2 C35 122.4(5) . . ?
C32 N2 C33 122.2(5) . . ?
C35 N2 C33 115.2(4) . . ?
C51 N3 C52 128.5(5) . . ?
C52 N4 C53 124.4(5) . . ?
C52 N4 C55 120.3(5) . . ?
C53 N4 C55 115.2(5) . . ?
C6 C1 C2 120.2(5) . . ?
C6 C1 H1 119.9 . . ?
C2 C1 H1 119.9 . . ?
C1 C2 C3 120.5(5) . . ?
C1 C2 H2 119.8 . . ?
C3 C2 H2 119.8 . . ?
C2 C3 C4 119.4(5) . . ?
C2 C3 C31 120.6(5) . . ?
C4 C3 C31 120.1(5) . . ?
C5 C4 C3 120.0(5) . . ?
C5 C4 H4 120.0 . . ?
C3 C4 H4 120.0 . . ?
C4 C5 C6 119.5(5) . . ?
C4 C5 C51 120.8(5) . . ?
C6 C5 C51 119.6(5) . . ?
C1 C6 C5 120.4(5) . . ?
C1 C6 H6 119.8 . . ?
C5 C6 H6 119.8 . . ?
O1 C31 N1 130.4(5) . . ?
O1 C31 C3 114.9(5) . . ?
N1 C31 C3 114.6(5) . . ?
N2 C32 N1 114.9(5) . . ?
N2 C32 S1 116.4(4) . . ?
N1 C32 S1 128.7(4) . . ?
N2 C33 C34 111.6(6) . . ?
N2 C33 H33A 109.3 . . ?
C34 C33 H33A 109.3 . . ?
N2 C33 H33B 109.3 . . ?
C34 C33 H33B 109.3 . . ?
H33A C33 H33B 108.0 . . ?
C33 C34 H34A 109.5 . . ?
C33 C34 H34B 109.5 . . ?
H34A C34 H34B 109.5 . . ?
C33 C34 H34C 109.5 . . ?
H34A C34 H34C 109.5 . . ?
H34B C34 H34C 109.5 . . ?
N2 C35 C36 111.9(5) . . ?
N2 C35 H35A 109.2 . . ?
C36 C35 H35A 109.2 . . ?
N2 C35 H35B 109.2 . . ?
C36 C35 H35B 109.2 . . ?
H35A C35 H35B 107.9 . . ?
C35 C36 H36A 109.5 . . ?
C35 C36 H36B 109.5 . . ?
H36A C36 H36B 109.5 . . ?
C35 C36 H36C 109.5 . . ?
H36A C36 H36C 109.5 . . ?
H36B C36 H36C 109.5 . . ?
O2 C51 N3 131.7(5) . . ?
O2 C51 C5 113.7(5) . . ?
N3 C51 C5 114.5(5) . . ?
N4 C52 N3 115.7(5) . . ?
N4 C52 S2 116.1(4) . . ?
N3 C52 S2 128.1(4) . . ?
N4 C53 C54 112.0(5) . . ?
N4 C53 H53A 109.2 . . ?
C54 C53 H53A 109.2 . . ?
N4 C53 H53B 109.2 . . ?
C54 C53 H53B 109.2 . . ?
H53A C53 H53B 107.9 . . ?
C53 C54 H54A 109.5 . . ?
C53 C54 H54B 109.5 . . ?
H54A C54 H54B 109.5 . . ?
C53 C54 H54C 109.5 . . ?
H54A C54 H54C 109.5 . . ?
H54B C54 H54C 109.5 . . ?
N4 C55 C56 111.4(7) . . ?
N4 C55 H55A 109.4 . . ?
C56 C55 H55A 109.4 . . ?
N4 C55 H55B 109.4 . . ?
C56 C55 H55B 109.4 . . ?
H55A C55 H55B 108.0 . . ?
C55 C56 H56A 109.5 . . ?
C55 C56 H56B 109.5 . . ?
H56A C56 H56B 109.5 . . ?
C55 C56 H56C 109.5 . . ?
H56A C56 H56C 109.5 . . ?
H56B C56 H56C 109.5 . . ?

loop_
_geom_bond_atom_site_label_1
_geom_bond_atom_site_label_2
_geom_bond_distance
_geom_bond_site_symmetry_2
_geom_bond_publ_flag
Pt1 O1 2.040(4) . ?
Pt1 O2 2.064(4) 3_666 ?
Pt1 S1 2.2818(14) . ?
Pt1 S2 2.2820(14) 3_666 ?
Pt1 Br1 2.4248(8) . ?
Pt1 Br2 2.4374(7) . ?
S1 C32 1.743(6) . ?
S2 C52 1.743(6) . ?
S2 Pt1 2.2820(14) 3_666 ?
O1 C31 1.277(7) . ?
O2 C51 1.286(7) . ?
O2 Pt1 2.064(4) 3_666 ?
N1 C31 1.329(7) . ?
N1 C32 1.352(7) . ?
N2 C32 1.317(7) . ?
N2 C35 1.483(7) . ?
N2 C33 1.485(7) . ?
N3 C51 1.312(7) . ?
N3 C52 1.353(7) . ?
N4 C52 1.328(7) . ?
N4 C53 1.467(7) . ?
N4 C55 1.479(8) . ?
C1 C6 1.378(8) . ?
C1 C2 1.392(8) . ?
C1 H1 0.9500 . ?
C2 C3 1.394(8) . ?
C2 H2 0.9500 . ?
C3 C4 1.409(7) . ?
C3 C31 1.495(8) . ?
C4 C5 1.391(7) . ?
C4 H4 0.9500 . ?
C5 C6 1.408(7) . ?
C5 C51 1.487(7) . ?
C6 H6 0.9500 . ?
C33 C34 1.519(10) . ?
C33 H33A 0.9900 . ?
C33 H33B 0.9900 . ?
C34 H34A 0.9800 . ?
C34 H34B 0.9800 . ?
C34 H34C 0.9800 . ?
C35 C36 1.521(8) . ?
C35 H35A 0.9900 . ?
C35 H35B 0.9900 . ?
C36 H36A 0.9800 . ?
C36 H36B 0.9800 . ?
C36 H36C 0.9800 . ?
C53 C54 1.522(9) . ?
C53 H53A 0.9900 . ?
C53 H53B 0.9900 . ?
C54 H54A 0.9800 . ?
C54 H54B 0.9800 . ?
C54 H54C 0.9800 . ?
C55 C56 1.532(13) . ?
C55 H55A 0.9900 . ?
C55 H55B 0.9900 . ?
C56 H56A 0.9800 . ?
C56 H56B 0.9800 . ?
C56 H56C 0.9800 . ?

loop_
_geom_torsion_atom_site_label_1
_geom_torsion_atom_site_label_2
_geom_torsion_atom_site_label_3
_geom_torsion_atom_site_label_4
_geom_torsion
_geom_torsion_site_symmetry_1
_geom_torsion_site_symmetry_2
_geom_torsion_site_symmetry_3
_geom_torsion_site_symmetry_4
_geom_torsion_publ_flag
O1 Pt1 S1 C32 26.0(2) . . . . ?
S2 Pt1 S1 C32 -153.6(2) 3_666 . . . ?
Br1 Pt1 S1 C32 113.74(19) . . . . ?
Br2 Pt1 S1 C32 -64.15(19) . . . . ?
O2 Pt1 O1 C31 162.2(5) 3_666 . . . ?
S1 Pt1 O1 C31 -19.0(5) . . . . ?
Br1 Pt1 O1 C31 -108.4(4) . . . . ?
Br2 Pt1 O1 C31 70.8(4) . . . . ?
C6 C1 C2 C3 1.3(9) . . . . ?
C1 C2 C3 C4 1.6(8) . . . . ?
C1 C2 C3 C31 -177.9(5) . . . . ?
C2 C3 C4 C5 -4.5(8) . . . . ?
C31 C3 C4 C5 175.0(5) . . . . ?
C3 C4 C5 C6 4.4(8) . . . . ?
C3 C4 C5 C51 -176.1(5) . . . . ?
C2 C1 C6 C5 -1.4(9) . . . . ?
C4 C5 C6 C1 -1.5(8) . . . . ?
C51 C5 C6 C1 179.0(5) . . . . ?
Pt1 O1 C31 N1 -1.1(9) . . . . ?
Pt1 O1 C31 C3 -178.3(4) . . . . ?
C32 N1 C31 O1 14.1(10) . . . . ?
C32 N1 C31 C3 -168.7(5) . . . . ?
C2 C3 C31 O1 -173.0(5) . . . . ?
C4 C3 C31 O1 7.5(7) . . . . ?
C2 C3 C31 N1 9.3(8) . . . . ?
C4 C3 C31 N1 -170.1(5) . . . . ?
C35 N2 C32 N1 -0.6(8) . . . . ?
C33 N2 C32 N1 -174.3(5) . . . . ?
C35 N2 C32 S1 176.0(4) . . . . ?
C33 N2 C32 S1 2.3(7) . . . . ?
C31 N1 C32 N2 -178.3(5) . . . . ?
C31 N1 C32 S1 5.7(9) . . . . ?
Pt1 S1 C32 N2 157.5(4) . . . . ?
Pt1 S1 C32 N1 -26.5(5) . . . . ?
C32 N2 C33 C34 -93.5(7) . . . . ?
C35 N2 C33 C34 92.3(6) . . . . ?
C32 N2 C35 C36 -85.6(7) . . . . ?
C33 N2 C35 C36 88.5(6) . . . . ?
Pt1 O2 C51 N3 -7.9(9) 3_666 . . . ?
Pt1 O2 C51 C5 168.2(3) 3_666 . . . ?
C52 N3 C51 O2 -10.5(10) . . . . ?
C52 N3 C51 C5 173.4(5) . . . . ?
C4 C5 C51 O2 -14.4(7) . . . . ?
C6 C5 C51 O2 165.1(5) . . . . ?
C4 C5 C51 N3 162.4(5) . . . . ?
C6 C5 C51 N3 -18.1(7) . . . . ?
C53 N4 C52 N3 -177.8(5) . . . . ?
C55 N4 C52 N3 0.6(9) . . . . ?
C53 N4 C52 S2 5.9(8) . . . . ?
C55 N4 C52 S2 -175.7(5) . . . . ?
C51 N3 C52 N4 -178.9(6) . . . . ?
C51 N3 C52 S2 -3.1(9) . . . . ?
Pt1 S2 C52 N4 -159.2(4) 3_666 . . . ?
Pt1 S2 C52 N3 25.0(6) 3_666 . . . ?
C52 N4 C53 C54 -98.5(7) . . . . ?
C55 N4 C53 C54 83.1(7) . . . . ?
C52 N4 C55 C56 -83.5(8) . . . . ?
C53 N4 C55 C56 94.9(7) . . . . ?
